data_4133623
loop_
_publ_author_name
'Regnier, Vianney'
'Romero, Erik A.'
'Molton, Florian'
'Jazzar, Rodolphe'
'Bertrand, Guy'
'Martin, David'

_publ_section_title
;
 What Are the Radical Intermediates in Oxidative N-Heterocyclic Carbene
 Organocatalysis?
;
_journal_issue 2
_journal_name_full 'Journal of the American Chemical Society'
_journal_page_first 1109
_journal_page_last 1117
_journal_paper_doi 10.1021/jacs.8b11824
_journal_volume 141
_journal_year 2019
_chemical_formula_moiety 'C37 H46 N O'
_chemical_formula_sum 'C37 H46 N O'
_chemical_formula_weight 520.75
_space_group_crystal_system monoclinic
_space_group_IT_number 15
_space_group_name_Hall '-C 2yc'
_space_group_name_H-M_alt 'C 1 2/c 1'
_atom_sites_solution_hydrogens geom
_atom_sites_solution_primary dual
_audit_creation_date 2018-07-20
_audit_creation_method
;
Olex2 1.2-beta
(compiled 2018.05.29 svn.r3508 for OlexSys, GUI svn.r5506)
;
_cell_angle_alpha 90
_cell_angle_beta 103.805(2)
_cell_angle_gamma 90
_cell_formula_units_Z 8
_cell_length_a 29.5873(11)
_cell_length_b 9.0822(4)
_cell_length_c 23.4041(8)
_cell_measurement_reflns_used 3812
_cell_measurement_temperature 100.15
_cell_measurement_theta_max 68.27
_cell_measurement_theta_min 3.08
_cell_volume 6107.4(4)
_computing_cell_refinement 'SAINT v8.34A (Bruker, 2013)'
_computing_data_collection 'APEX2 v2014.9-0 (Bruker, 2014)'
_computing_data_reduction 'SAINT v8.34A (Bruker, 2013)'
_computing_molecular_graphics 'Olex2 (Dolomanov et al., 2009)'
_computing_publication_material 'Olex2 (Dolomanov et al., 2009)'
_computing_structure_refinement 'XL (Sheldrick, 2008)'
_computing_structure_solution 'ShelXT (Sheldrick, 2008)'
_diffrn_ambient_temperature 100.15
_diffrn_detector 'Bruker APEX-II CCD'
_diffrn_detector_area_resol_mean 7.9
_diffrn_detector_type 'CCD Area Detector'
_diffrn_measured_fraction_theta_full 0.999
_diffrn_measured_fraction_theta_max 0.997
_diffrn_measurement_device 'Kappa Four-Circle Diffractometer'
_diffrn_measurement_device_type 'Bruker X8 APEX II'
_diffrn_measurement_method '\w and \f scans'
_diffrn_radiation_monochromator 'Double Bounce Multilayer Mirrors'
_diffrn_radiation_probe x-ray
_diffrn_radiation_type CuK\a
_diffrn_radiation_wavelength 1.54178
_diffrn_reflns_av_R_equivalents 0.0308
_diffrn_reflns_av_unetI/netI 0.0298
_diffrn_reflns_Laue_measured_fraction_full 0.999
_diffrn_reflns_Laue_measured_fraction_max 0.997
_diffrn_reflns_limit_h_max 35
_diffrn_reflns_limit_h_min -35
_diffrn_reflns_limit_k_max 10
_diffrn_reflns_limit_k_min -10
_diffrn_reflns_limit_l_max 26
_diffrn_reflns_limit_l_min -28
_diffrn_reflns_number 19452
_diffrn_reflns_point_group_measured_fraction_full 0.999
_diffrn_reflns_point_group_measured_fraction_max 0.997
_diffrn_reflns_theta_full 67.679
_diffrn_reflns_theta_max 68.391
_diffrn_reflns_theta_min 3.076
_diffrn_source 'Micro Focus Rotating Anode'
_diffrn_source_type 'Bruker FR-591'
_diffrn_standards_number 0
_exptl_absorpt_coefficient_mu 0.502
_exptl_absorpt_correction_T_max 0.5210
_exptl_absorpt_correction_T_min 0.4207
_exptl_absorpt_correction_type multi-scan
_exptl_absorpt_process_details
'SADABS-2016/2 (Bruker,2016/2) was used for absorption correction. wR2(int) was 0.0678 before and 0.0428 after correction. The Ratio of minimum to maximum transmission is 0.8075. The \l/2 correction factor is Not present.'
_exptl_crystal_colour yellow
_exptl_crystal_colour_primary yellow
_exptl_crystal_density_diffrn 1.133
_exptl_crystal_description block
_exptl_crystal_F_000 2264
_exptl_crystal_size_max 0.23
_exptl_crystal_size_mid 0.17
_exptl_crystal_size_min 0.1
_refine_diff_density_max 0.316
_refine_diff_density_min -0.209
_refine_diff_density_rms 0.040
_refine_ls_extinction_method none
_refine_ls_goodness_of_fit_ref 1.059
_refine_ls_hydrogen_treatment constr
_refine_ls_matrix_type full
_refine_ls_number_parameters 360
_refine_ls_number_reflns 5599
_refine_ls_number_restraints 0
_refine_ls_restrained_S_all 1.059
_refine_ls_R_factor_all 0.0452
_refine_ls_R_factor_gt 0.0426
_refine_ls_shift/su_max 0.001
_refine_ls_shift/su_mean 0.000
_refine_ls_structure_factor_coef Fsqd
_refine_ls_weighting_details 'w=1/[\s^2^(Fo^2^)+(0.0531P)^2^+4.5764P] where P=(Fo^2^+2Fc^2^)/3'
_refine_ls_weighting_scheme calc
_refine_ls_wR_factor_gt 0.1091
_refine_ls_wR_factor_ref 0.1113
_reflns_Friedel_coverage 0.000
_reflns_number_gt 5217
_reflns_number_total 5599
_reflns_threshold_expression 'I > 2\s(I)'
_cod_data_source_file ja8b11824_si_002.cif
_cod_data_source_block 2f_radical
_cod_depositor_comments
;
The following automatic conversions were performed:

data item '_diffrn_radiation_probe' value 'X-ray' was changed to
'x-ray' in accordance with the
/home/saulius/struct/COD-crude-data/automatic-downloads/DataCite-retrospective/ACS/depositions/lib/dictionaries/cif_core.dic
dictionary named 'cif_core.dic' version 2.4.2 last updated on
2011-04-26.

Automatic conversion script
Id: cif_fix_values 6909 2019-04-08 15:41:33Z antanas 
;
_cod_database_code 4133623
_shelx_shelxl_version_number 2016/6
_shelx_space_group_comment
;
The symmetry employed for this shelxl refinement is uniquely defined
by the following loop, which should always be used as a source of
symmetry information in preference to the above space-group names.
They are only intended as comments.
;
_shelx_estimated_absorpt_t_max 0.952
_shelx_estimated_absorpt_t_min 0.893
_olex2_refinement_description
;
1. Fixed Uiso
 At 1.2 times of:
  All C(H) groups, All C(H,H) groups
 At 1.5 times of:
  All C(H,H,H) groups
2.a Ternary CH refined with riding coordinates:
 C35(H35), C32(H32)
2.b Secondary CH2 refined with riding coordinates:
 C24(H24A,H24B), C18(H18A,H18B), C22(H22A,H22B)
2.c Aromatic/amide H refined with riding coordinates:
 C3(H3), C10(H10), C30(H30), C28(H28), C6(H6), C12(H12), C29(H29), C9(H9),
 C16(H16), C7(H7), C13(H13), C8(H8), C14(H14), C15(H15)
2.d Idealised Me refined as rotating group:
 C25(H25A,H25B,H25C), C33(H33A,H33B,H33C), C21(H21A,H21B,H21C), C23(H23A,H23B,
 H23C), C20(H20A,H20B,H20C), C36(H36A,H36B,H36C), C37(H37A,H37B,H37C), C34(H34A,
 H34B,H34C)
;
_olex2_submission_special_instructions 'No special instructions were received'

loop_
_space_group_symop_operation_xyz
'x, y, z'
'-x, y, -z+1/2'
'x+1/2, y+1/2, z'
'-x+1/2, y+1/2, -z+1/2'
'-x, -y, -z'
'x, -y, z-1/2'
'-x+1/2, -y+1/2, -z'
'x+1/2, -y+1/2, z-1/2'

loop_
_atom_site_label
_atom_site_type_symbol
_atom_site_fract_x
_atom_site_fract_y
_atom_site_fract_z
_atom_site_U_iso_or_equiv
_atom_site_adp_type
_atom_site_occupancy
_atom_site_site_symmetry_order
_atom_site_calc_flag
_atom_site_refinement_flags_posn
O1 O 0.62296(3) 0.45757(10) 0.78550(4) 0.0279(2) Uani 1 1 d .
N1 N 0.66144(3) 0.25968(11) 0.87498(4) 0.0202(2) Uani 1 1 d .
C1 C 0.63432(4) 0.21612(13) 0.82175(5) 0.0190(2) Uani 1 1 d .
C26 C 0.68555(4) 0.39909(13) 0.88697(5) 0.0197(2) Uani 1 1 d .
C3 C 0.59599(4) 0.26358(13) 0.71626(5) 0.0218(3) Uani 1 1 d .
H3 H 0.594368 0.159713 0.711407 0.026 Uiso 1 1 calc R
C4 C 0.57818(4) 0.34464(13) 0.66752(5) 0.0210(3) Uani 1 1 d .
C2 C 0.61743(4) 0.31707(13) 0.77553(5) 0.0211(2) Uani 1 1 d .
C27 C 0.66974(4) 0.50297(13) 0.92239(5) 0.0225(3) Uani 1 1 d .
C5 C 0.57000(4) 0.50721(14) 0.66646(5) 0.0209(3) Uani 1 1 d .
C19 C 0.67542(4) 0.13483(13) 0.91772(5) 0.0246(3) Uani 1 1 d .
C10 C 0.59487(4) 0.59921(14) 0.63733(5) 0.0255(3) Uani 1 1 d .
H10 H 0.619214 0.559228 0.622003 0.031 Uiso 1 1 calc R
C31 C 0.72523(4) 0.42693(14) 0.86528(5) 0.0236(3) Uani 1 1 d .
C11 C 0.56459(4) 0.27268(14) 0.60878(5) 0.0237(3) Uani 1 1 d .
C24 C 0.65015(5) -0.03970(14) 0.78634(6) 0.0255(3) Uani 1 1 d .
H24A H 0.640309 -0.006801 0.744897 0.031 Uiso 1 1 calc R
H24B H 0.683739 -0.017552 0.800334 0.031 Uiso 1 1 calc R
C17 C 0.62312(4) 0.05194(13) 0.82349(5) 0.0204(3) Uani 1 1 d .
C30 C 0.75030(4) 0.55587(15) 0.88354(6) 0.0295(3) Uani 1 1 d .
H30 H 0.777168 0.576619 0.869406 0.035 Uiso 1 1 calc R
C18 C 0.64071(4) 0.01558(13) 0.88965(5) 0.0225(3) Uani 1 1 d .
H18A H 0.614266 0.013207 0.908767 0.027 Uiso 1 1 calc R
H18B H 0.655999 -0.082108 0.894591 0.027 Uiso 1 1 calc R
C28 C 0.69667(5) 0.62824(14) 0.93998(6) 0.0280(3) Uani 1 1 d .
H28 H 0.687108 0.697507 0.965152 0.034 Uiso 1 1 calc R
C6 C 0.53473(4) 0.56897(16) 0.68880(6) 0.0298(3) Uani 1 1 d .
H6 H 0.517577 0.508833 0.709299 0.036 Uiso 1 1 calc R
C12 C 0.52597(5) 0.32217(16) 0.56603(6) 0.0296(3) Uani 1 1 d .
H12 H 0.508094 0.402103 0.574910 0.036 Uiso 1 1 calc R
C25 C 0.64362(5) -0.20610(14) 0.78810(6) 0.0281(3) Uani 1 1 d .
H25A H 0.662812 -0.254263 0.764749 0.042 Uiso 1 1 calc GR
H25B H 0.610815 -0.230479 0.771765 0.042 Uiso 1 1 calc GR
H25C H 0.653051 -0.240453 0.828911 0.042 Uiso 1 1 calc GR
C35 C 0.74020(5) 0.32885(16) 0.82052(6) 0.0298(3) Uani 1 1 d .
H35 H 0.721224 0.236628 0.816317 0.036 Uiso 1 1 calc R
C33 C 0.58814(5) 0.59868(17) 0.89956(6) 0.0333(3) Uani 1 1 d .
H33A H 0.598920 0.699617 0.909437 0.050 Uiso 1 1 calc GR
H33B H 0.557306 0.585708 0.907449 0.050 Uiso 1 1 calc GR
H33C H 0.586256 0.580187 0.857805 0.050 Uiso 1 1 calc GR
C22 C 0.57028(4) 0.01922(14) 0.80437(6) 0.0253(3) Uani 1 1 d .
H22A H 0.560619 0.021143 0.760863 0.030 Uiso 1 1 calc R
H22B H 0.564782 -0.081674 0.817234 0.030 Uiso 1 1 calc R
C29 C 0.73706(5) 0.65378(15) 0.92154(6) 0.0319(3) Uani 1 1 d .
H29 H 0.755527 0.738151 0.934960 0.038 Uiso 1 1 calc R
C9 C 0.58468(5) 0.74795(15) 0.63036(6) 0.0320(3) Uani 1 1 d .
H9 H 0.602197 0.809063 0.610684 0.038 Uiso 1 1 calc R
C32 C 0.62246(5) 0.48994(15) 0.93712(6) 0.0289(3) Uani 1 1 d .
H32 H 0.610471 0.388055 0.926735 0.035 Uiso 1 1 calc R
C21 C 0.72592(5) 0.08917(16) 0.92258(7) 0.0367(3) Uani 1 1 d .
H21A H 0.729264 0.052690 0.884400 0.055 Uiso 1 1 calc GR
H21B H 0.734526 0.011202 0.952128 0.055 Uiso 1 1 calc GR
H21C H 0.746354 0.174361 0.934345 0.055 Uiso 1 1 calc GR
C16 C 0.59024(5) 0.15618(15) 0.59361(6) 0.0321(3) Uani 1 1 d .
H16 H 0.616804 0.120748 0.621503 0.038 Uiso 1 1 calc R
C7 C 0.52445(5) 0.71823(17) 0.68129(7) 0.0372(3) Uani 1 1 d .
H7 H 0.500183 0.759023 0.696543 0.045 Uiso 1 1 calc R
C13 C 0.51334(5) 0.25655(17) 0.51093(6) 0.0382(4) Uani 1 1 d .
H13 H 0.486874 0.291339 0.482698 0.046 Uiso 1 1 calc R
C23 C 0.53943(5) 0.12561(17) 0.82847(7) 0.0341(3) Uani 1 1 d .
H23A H 0.542235 0.224598 0.813005 0.051 Uiso 1 1 calc GR
H23B H 0.549275 0.127467 0.871522 0.051 Uiso 1 1 calc GR
H23C H 0.506961 0.093076 0.816344 0.051 Uiso 1 1 calc GR
C20 C 0.66984(6) 0.17398(15) 0.97928(6) 0.0352(3) Uani 1 1 d .
H20A H 0.689128 0.259922 0.994084 0.053 Uiso 1 1 calc GR
H20B H 0.679695 0.090361 1.005793 0.053 Uiso 1 1 calc GR
H20C H 0.637142 0.196737 0.977390 0.053 Uiso 1 1 calc GR
C8 C 0.54915(5) 0.80771(16) 0.65190(6) 0.0353(3) Uani 1 1 d .
H8 H 0.541766 0.909353 0.646565 0.042 Uiso 1 1 calc R
C14 C 0.53902(6) 0.14114(17) 0.49698(6) 0.0412(4) Uani 1 1 d .
H14 H 0.530324 0.096307 0.459275 0.049 Uiso 1 1 calc R
C15 C 0.57745(6) 0.09116(16) 0.53820(7) 0.0414(4) Uani 1 1 d .
H15 H 0.595294 0.011894 0.528690 0.050 Uiso 1 1 calc R
C36 C 0.73052(5) 0.40504(19) 0.76019(7) 0.0402(4) Uani 1 1 d .
H36A H 0.697349 0.429145 0.747464 0.060 Uiso 1 1 calc GR
H36B H 0.739115 0.338918 0.731420 0.060 Uiso 1 1 calc GR
H36C H 0.748926 0.495650 0.763211 0.060 Uiso 1 1 calc GR
C37 C 0.79183(5) 0.28556(18) 0.83994(7) 0.0398(4) Uani 1 1 d .
H37A H 0.811231 0.373070 0.840033 0.060 Uiso 1 1 calc GR
H37B H 0.798956 0.212500 0.812541 0.060 Uiso 1 1 calc GR
H37C H 0.798228 0.243524 0.879625 0.060 Uiso 1 1 calc GR
C34 C 0.62445(6) 0.5154(2) 1.00249(7) 0.0447(4) Uani 1 1 d .
H34A H 0.647744 0.449726 1.026443 0.067 Uiso 1 1 calc GR
H34B H 0.593891 0.494696 1.010037 0.067 Uiso 1 1 calc GR
H34C H 0.632996 0.617957 1.012729 0.067 Uiso 1 1 calc GR

loop_
_atom_site_aniso_label
_atom_site_aniso_U_11
_atom_site_aniso_U_22
_atom_site_aniso_U_33
_atom_site_aniso_U_23
_atom_site_aniso_U_13
_atom_site_aniso_U_12
O1 0.0382(5) 0.0173(4) 0.0242(4) 0.0001(3) -0.0003(4) -0.0006(4)
N1 0.0232(5) 0.0162(5) 0.0191(5) 0.0020(4) 0.0008(4) -0.0021(4)
C1 0.0185(5) 0.0189(6) 0.0194(6) -0.0019(4) 0.0041(4) -0.0016(4)
C26 0.0227(6) 0.0162(6) 0.0173(5) 0.0012(4) -0.0010(4) -0.0018(4)
C3 0.0250(6) 0.0174(6) 0.0224(6) 0.0002(5) 0.0050(5) -0.0024(5)
C4 0.0208(5) 0.0218(6) 0.0206(6) -0.0002(5) 0.0052(4) -0.0024(5)
C2 0.0219(6) 0.0189(6) 0.0217(6) 0.0006(5) 0.0040(5) -0.0012(5)
C27 0.0281(6) 0.0203(6) 0.0165(6) 0.0024(5) 0.0002(5) 0.0021(5)
C5 0.0228(6) 0.0217(6) 0.0156(5) -0.0003(4) -0.0009(4) 0.0016(5)
C19 0.0297(6) 0.0180(6) 0.0224(6) 0.0042(5) -0.0010(5) -0.0029(5)
C10 0.0306(6) 0.0241(6) 0.0214(6) 0.0001(5) 0.0054(5) -0.0004(5)
C31 0.0223(6) 0.0209(6) 0.0254(6) 0.0027(5) 0.0017(5) -0.0003(5)
C11 0.0320(6) 0.0194(6) 0.0203(6) 0.0015(5) 0.0073(5) -0.0058(5)
C24 0.0314(6) 0.0208(6) 0.0247(6) 0.0002(5) 0.0077(5) 0.0009(5)
C17 0.0233(6) 0.0172(6) 0.0199(6) 0.0008(4) 0.0036(5) -0.0025(4)
C30 0.0238(6) 0.0246(7) 0.0371(7) 0.0040(6) 0.0016(5) -0.0046(5)
C18 0.0270(6) 0.0176(6) 0.0217(6) 0.0023(5) 0.0036(5) -0.0025(5)
C28 0.0364(7) 0.0198(6) 0.0222(6) -0.0026(5) -0.0038(5) 0.0041(5)
C6 0.0263(6) 0.0333(7) 0.0299(7) -0.0027(6) 0.0068(5) 0.0024(5)
C12 0.0323(7) 0.0307(7) 0.0238(6) -0.0003(5) 0.0029(5) -0.0053(6)
C25 0.0367(7) 0.0201(6) 0.0254(6) -0.0011(5) 0.0032(5) 0.0025(5)
C35 0.0284(6) 0.0304(7) 0.0324(7) -0.0029(6) 0.0111(5) -0.0025(5)
C33 0.0300(7) 0.0383(8) 0.0332(7) 0.0043(6) 0.0107(6) 0.0062(6)
C22 0.0256(6) 0.0243(6) 0.0242(6) 0.0010(5) 0.0027(5) -0.0073(5)
C29 0.0321(7) 0.0191(6) 0.0361(7) -0.0005(5) -0.0086(6) -0.0054(5)
C9 0.0434(8) 0.0229(7) 0.0258(7) 0.0026(5) 0.0006(6) -0.0033(6)
C32 0.0350(7) 0.0290(7) 0.0243(6) 0.0022(5) 0.0102(5) 0.0039(6)
C21 0.0286(7) 0.0272(7) 0.0466(9) 0.0119(6) -0.0062(6) -0.0014(6)
C16 0.0494(8) 0.0230(7) 0.0243(6) 0.0028(5) 0.0096(6) 0.0025(6)
C7 0.0304(7) 0.0390(8) 0.0386(8) -0.0102(6) 0.0008(6) 0.0133(6)
C13 0.0457(8) 0.0408(8) 0.0237(7) 0.0001(6) -0.0005(6) -0.0129(7)
C23 0.0243(6) 0.0398(8) 0.0387(8) 0.0002(6) 0.0084(6) -0.0034(6)
C20 0.0566(9) 0.0236(7) 0.0196(6) 0.0033(5) -0.0025(6) -0.0065(6)
C8 0.0430(8) 0.0227(7) 0.0306(7) -0.0030(6) -0.0098(6) 0.0074(6)
C14 0.0696(10) 0.0318(8) 0.0213(7) -0.0044(6) 0.0091(7) -0.0159(7)
C15 0.0748(11) 0.0226(7) 0.0307(7) -0.0027(6) 0.0199(7) 0.0006(7)
C36 0.0389(8) 0.0517(9) 0.0337(8) 0.0017(7) 0.0162(6) -0.0033(7)
C37 0.0323(7) 0.0434(9) 0.0465(9) -0.0033(7) 0.0150(6) 0.0035(6)
C34 0.0588(10) 0.0506(10) 0.0288(8) 0.0050(7) 0.0185(7) 0.0176(8)

loop_
_atom_type_symbol
_atom_type_description
_atom_type_scat_dispersion_real
_atom_type_scat_dispersion_imag
_atom_type_scat_source
C C 0.0181 0.0091 'International Tables Vol C Tables 4.2.6.8 and 6.1.1.4'
H H 0.0000 0.0000 'International Tables Vol C Tables 4.2.6.8 and 6.1.1.4'
N N 0.0311 0.0180 'International Tables Vol C Tables 4.2.6.8 and 6.1.1.4'
O O 0.0492 0.0322 'International Tables Vol C Tables 4.2.6.8 and 6.1.1.4'

loop_
_geom_angle_atom_site_label_1
_geom_angle_atom_site_label_2
_geom_angle_atom_site_label_3
_geom_angle
C1 N1 C26 125.71(10)
C1 N1 C19 113.31(10)
C26 N1 C19 119.10(9)
N1 C1 C2 122.11(11)
N1 C1 C17 109.94(10)
C2 C1 C17 127.77(10)
C27 C26 N1 118.87(11)
C27 C26 C31 120.97(11)
C31 C26 N1 120.11(11)
C4 C3 H3 116.2
C4 C3 C2 127.69(11)
C2 C3 H3 116.2
C3 C4 C5 125.42(11)
C3 C4 C11 120.29(11)
C11 C4 C5 114.29(10)
O1 C2 C1 119.49(11)
O1 C2 C3 120.21(11)
C1 C2 C3 120.23(11)
C26 C27 C32 122.24(11)
C28 C27 C26 118.30(12)
C28 C27 C32 119.21(11)
C10 C5 C4 119.84(11)
C6 C5 C4 121.64(11)
C6 C5 C10 118.20(12)
N1 C19 C18 101.46(9)
N1 C19 C21 111.28(10)
N1 C19 C20 112.14(10)
C18 C19 C21 112.60(11)
C18 C19 C20 110.91(11)
C21 C19 C20 108.41(11)
C5 C10 H10 119.4
C9 C10 C5 121.10(12)
C9 C10 H10 119.4
C26 C31 C35 123.25(11)
C30 C31 C26 117.86(12)
C30 C31 C35 118.78(11)
C12 C11 C4 120.88(12)
C16 C11 C4 121.61(12)
C16 C11 C12 117.49(12)
H24A C24 H24B 107.5
C17 C24 H24A 108.4
C17 C24 H24B 108.4
C25 C24 H24A 108.4
C25 C24 H24B 108.4
C25 C24 C17 115.45(10)
C1 C17 C24 111.28(9)
C1 C17 C18 102.20(9)
C1 C17 C22 112.92(10)
C18 C17 C24 110.49(10)
C18 C17 C22 108.88(9)
C22 C17 C24 110.74(10)
C31 C30 H30 119.1
C29 C30 C31 121.73(12)
C29 C30 H30 119.1
C19 C18 C17 108.06(9)
C19 C18 H18A 110.1
C19 C18 H18B 110.1
C17 C18 H18A 110.1
C17 C18 H18B 110.1
H18A C18 H18B 108.4
C27 C28 H28 119.3
C29 C28 C27 121.36(12)
C29 C28 H28 119.3
C5 C6 H6 119.8
C7 C6 C5 120.42(13)
C7 C6 H6 119.8
C11 C12 H12 119.4
C13 C12 C11 121.23(14)
C13 C12 H12 119.4
C24 C25 H25A 109.5
C24 C25 H25B 109.5
C24 C25 H25C 109.5
H25A C25 H25B 109.5
H25A C25 H25C 109.5
H25B C25 H25C 109.5
C31 C35 H35 108.0
C31 C35 C36 110.40(12)
C31 C35 C37 112.24(12)
C36 C35 H35 108.0
C36 C35 C37 109.93(11)
C37 C35 H35 108.0
H33A C33 H33B 109.5
H33A C33 H33C 109.5
H33B C33 H33C 109.5
C32 C33 H33A 109.5
C32 C33 H33B 109.5
C32 C33 H33C 109.5
C17 C22 H22A 108.5
C17 C22 H22B 108.5
H22A C22 H22B 107.5
C23 C22 C17 115.04(11)
C23 C22 H22A 108.5
C23 C22 H22B 108.5
C30 C29 C28 119.51(12)
C30 C29 H29 120.2
C28 C29 H29 120.2
C10 C9 H9 119.9
C8 C9 C10 120.23(13)
C8 C9 H9 119.9
C27 C32 C33 109.79(11)
C27 C32 H32 108.0
C27 C32 C34 113.27(12)
C33 C32 H32 108.0
C33 C32 C34 109.70(11)
C34 C32 H32 108.0
C19 C21 H21A 109.5
C19 C21 H21B 109.5
C19 C21 H21C 109.5
H21A C21 H21B 109.5
H21A C21 H21C 109.5
H21B C21 H21C 109.5
C11 C16 H16 119.5
C15 C16 C11 120.97(14)
C15 C16 H16 119.5
C6 C7 H7 119.7
C8 C7 C6 120.69(13)
C8 C7 H7 119.7
C12 C13 H13 119.8
C14 C13 C12 120.31(14)
C14 C13 H13 119.8
C22 C23 H23A 109.5
C22 C23 H23B 109.5
C22 C23 H23C 109.5
H23A C23 H23B 109.5
H23A C23 H23C 109.5
H23B C23 H23C 109.5
C19 C20 H20A 109.5
C19 C20 H20B 109.5
C19 C20 H20C 109.5
H20A C20 H20B 109.5
H20A C20 H20C 109.5
H20B C20 H20C 109.5
C9 C8 C7 119.34(13)
C9 C8 H8 120.3
C7 C8 H8 120.3
C13 C14 H14 120.2
C13 C14 C15 119.55(13)
C15 C14 H14 120.2
C16 C15 H15 119.8
C14 C15 C16 120.44(14)
C14 C15 H15 119.8
C35 C36 H36A 109.5
C35 C36 H36B 109.5
C35 C36 H36C 109.5
H36A C36 H36B 109.5
H36A C36 H36C 109.5
H36B C36 H36C 109.5
C35 C37 H37A 109.5
C35 C37 H37B 109.5
C35 C37 H37C 109.5
H37A C37 H37B 109.5
H37A C37 H37C 109.5
H37B C37 H37C 109.5
C32 C34 H34A 109.5
C32 C34 H34B 109.5
C32 C34 H34C 109.5
H34A C34 H34B 109.5
H34A C34 H34C 109.5
H34B C34 H34C 109.5

loop_
_geom_bond_atom_site_label_1
_geom_bond_atom_site_label_2
_geom_bond_distance
O1 C2 1.3004(15)
N1 C1 1.3694(15)
N1 C26 1.4475(15)
N1 C19 1.5032(15)
C1 C2 1.4152(17)
C1 C17 1.5302(16)
C26 C27 1.4077(17)
C26 C31 1.4087(17)
C3 H3 0.9500
C3 C4 1.3542(17)
C3 C2 1.4639(17)
C4 C5 1.4954(17)
C4 C11 1.4882(17)
C27 C28 1.3937(18)
C27 C32 1.5230(18)
C5 C10 1.3943(18)
C5 C6 1.3918(18)
C19 C18 1.5286(17)
C19 C21 1.5286(19)
C19 C20 1.5308(19)
C10 H10 0.9500
C10 C9 1.3852(19)
C31 C30 1.3974(18)
C31 C35 1.5194(18)
C11 C12 1.4011(19)
C11 C16 1.3965(19)
C24 H24A 0.9900
C24 H24B 0.9900
C24 C17 1.5556(17)
C24 C25 1.5254(18)
C17 C18 1.5470(16)
C17 C22 1.5487(16)
C30 H30 0.9500
C30 C29 1.379(2)
C18 H18A 0.9900
C18 H18B 0.9900
C28 H28 0.9500
C28 C29 1.383(2)
C6 H6 0.9500
C6 C7 1.391(2)
C12 H12 0.9500
C12 C13 1.3885(19)
C25 H25A 0.9800
C25 H25B 0.9800
C25 H25C 0.9800
C35 H35 1.0000
C35 C36 1.537(2)
C35 C37 1.5375(19)
C33 H33A 0.9800
C33 H33B 0.9800
C33 H33C 0.9800
C33 C32 1.5340(19)
C22 H22A 0.9900
C22 H22B 0.9900
C22 C23 1.5267(19)
C29 H29 0.9500
C9 H9 0.9500
C9 C8 1.381(2)
C32 H32 1.0000
C32 C34 1.5344(19)
C21 H21A 0.9800
C21 H21B 0.9800
C21 H21C 0.9800
C16 H16 0.9500
C16 C15 1.393(2)
C7 H7 0.9500
C7 C8 1.381(2)
C13 H13 0.9500
C13 C14 1.379(2)
C23 H23A 0.9800
C23 H23B 0.9800
C23 H23C 0.9800
C20 H20A 0.9800
C20 H20B 0.9800
C20 H20C 0.9800
C8 H8 0.9500
C14 H14 0.9500
C14 C15 1.381(2)
C15 H15 0.9500
C36 H36A 0.9800
C36 H36B 0.9800
C36 H36C 0.9800
C37 H37A 0.9800
C37 H37B 0.9800
C37 H37C 0.9800
C34 H34A 0.9800
C34 H34B 0.9800
C34 H34C 0.9800
